data_4505263
loop_
_publ_author_name
'Nesterov, Volodymyr V.'
'Antipin, Mikhail Yu.'
'Nesterov, Vladimir N.'
'Penn, Benjamin G.'
'Frazier, Donald O.'
'Timofeeva, Tatiana V.'

_publ_section_title
;
 Thermally Stable Imines as New Potential Nonlinear Optical Materials
;
_journal_issue 3
_journal_name_full 'Crystal Growth &amp; Design'
_journal_page_first 521
_journal_paper_doi 10.1021/cg034068c
_journal_volume 4
_journal_year 2004
_chemical_formula_moiety 'C15 H17 N5'
_chemical_formula_sum 'C15 H17 N5'
_chemical_formula_weight 267.34
_chemical_name_systematic
; 
 ? 
;
_space_group_IT_number 15
_symmetry_cell_setting monoclinic
_symmetry_space_group_name_Hall '-C 2yc'
_symmetry_space_group_name_H-M 'C 1 2/c 1'
_atom_sites_solution_hydrogens geom
_atom_sites_solution_primary direct
_atom_sites_solution_secondary difmap
_audit_creation_method SHELXL-97
_cell_angle_alpha 90.00
_cell_angle_beta 114.885(3)
_cell_angle_gamma 90.00
_cell_formula_units_Z 8
_cell_length_a 22.949(4)
_cell_length_b 7.2485(12)
_cell_length_c 19.134(3)
_cell_measurement_reflns_used 320
_cell_measurement_temperature 110(2)
_cell_measurement_theta_max 24
_cell_measurement_theta_min 4
_cell_volume 2887.3(8)
_computing_cell_refinement 'Bruker SMART'
_computing_data_collection 'Bruker SMART (Bruker, 1998)'
_computing_data_reduction 'Bruker SAINT (Bruker, 1998)'
_computing_molecular_graphics 'Bruker SHELXTL'
_computing_publication_material 'Bruker SHELXTL'
_computing_structure_refinement 'SHELXL-97 (Sheldrick, 1997)'
_computing_structure_solution 'SHELXS-97 (Sheldrick, 1990)'
_diffrn_ambient_temperature 110(2)
_diffrn_measured_fraction_theta_full 0.993
_diffrn_measured_fraction_theta_max 0.993
_diffrn_measurement_device_type 'Bruker SMART CCD area detector'
_diffrn_measurement_method '\f and \w'
_diffrn_radiation_monochromator graphite
_diffrn_radiation_source 'fine-focus sealed tube'
_diffrn_radiation_type MoK\a
_diffrn_radiation_wavelength 0.71073
_diffrn_reflns_av_R_equivalents 0.0256
_diffrn_reflns_av_sigmaI/netI 0.0169
_diffrn_reflns_limit_h_max 32
_diffrn_reflns_limit_h_min -32
_diffrn_reflns_limit_k_max 10
_diffrn_reflns_limit_k_min -10
_diffrn_reflns_limit_l_max 26
_diffrn_reflns_limit_l_min -26
_diffrn_reflns_number 16519
_diffrn_reflns_theta_full 30.03
_diffrn_reflns_theta_max 30.03
_diffrn_reflns_theta_min 1.96
_diffrn_standards_decay_% none
_exptl_absorpt_coefficient_mu 0.078
_exptl_absorpt_correction_type none
_exptl_crystal_colour yellow
_exptl_crystal_density_diffrn 1.230
_exptl_crystal_density_method 'not measured'
_exptl_crystal_description prism
_exptl_crystal_F_000 1136
_exptl_crystal_size_max 0.45
_exptl_crystal_size_mid 0.30
_exptl_crystal_size_min 0.20
_refine_diff_density_max 0.496
_refine_diff_density_min -0.368
_refine_diff_density_rms 0.062
_refine_ls_extinction_method none
_refine_ls_goodness_of_fit_ref 1.055
_refine_ls_hydrogen_treatment constr
_refine_ls_matrix_type full
_refine_ls_number_parameters 183
_refine_ls_number_reflns 4192
_refine_ls_number_restraints 0
_refine_ls_restrained_S_all 1.055
_refine_ls_R_factor_all 0.0560
_refine_ls_R_factor_gt 0.0511
_refine_ls_shift/su_max 0.000
_refine_ls_shift/su_mean 0.000
_refine_ls_structure_factor_coef Fsqd
_refine_ls_weighting_details 'calc w=1/[\s^2^(Fo^2^)+(0.1085P)^2^+0.8006P] where P=(Fo^2^+2Fc^2^)/3'
_refine_ls_weighting_scheme calc
_refine_ls_wR_factor_gt 0.1482
_refine_ls_wR_factor_ref 0.1550
_reflns_number_gt 3628
_reflns_number_total 4192
_reflns_threshold_expression I>2\s(I)
_cod_duplicate_entry 4505262
_cod_data_source_file cg034068csi20030428_125821.cif
_cod_data_source_block 3e
_cod_depositor_comments
;
The following automatic conversions were performed:

'_symmetry_cell_setting' value 'Monoclinic' changed to 'monoclinic'
according to /home/saulius/struct/CIF-dictionaries/cif_core.dic
dictionary named 'cif_core.dic' version 2.4.1 from 2010-06-29.

Automatic conversion script
Id: cif_fix_values 1715 2011-07-08 13:25:40Z adriana 
;
_cod_database_code 4505263

loop_
_symmetry_equiv_pos_as_xyz
'x, y, z'
'-x, y, -z+1/2'
'x+1/2, y+1/2, z'
'-x+1/2, y+1/2, -z+1/2'
'-x, -y, -z'
'x, -y, z-1/2'
'-x+1/2, -y+1/2, -z'
'x+1/2, -y+1/2, z-1/2'

loop_
_atom_site_label
_atom_site_type_symbol
_atom_site_fract_x
_atom_site_fract_y
_atom_site_fract_z
_atom_site_U_iso_or_equiv
_atom_site_adp_type
_atom_site_occupancy
_atom_site_symmetry_multiplicity
_atom_site_calc_flag
_atom_site_refinement_flags
N1 N 0.07023(3) 0.06786(10) 0.49128(4) 0.01678(17) Uani 1 1 d .
N2 N 0.09575(5) 0.51345(12) 0.56616(6) 0.0297(2) Uani 1 1 d .
N3 N 0.23799(5) 0.23017(13) 0.73647(5) 0.0308(2) Uani 1 1 d .
N4 N 0.16670(4) -0.11941(11) 0.61066(4) 0.02195(18) Uani 1 1 d .
H4A H 0.1417 -0.1824 0.5696 0.026 Uiso 1 1 calc R
H4B H 0.1974 -0.1760 0.6494 0.026 Uiso 1 1 calc R
N5 N -0.14244(4) -0.18087(12) 0.15683(5) 0.02420(19) Uani 1 1 d .
C1 C -0.01740(4) 0.06477(12) 0.36568(5) 0.01737(19) Uani 1 1 d .
C2 C -0.01763(4) -0.12682(12) 0.35534(5) 0.01921(19) Uani 1 1 d .
H2A H 0.0114 -0.2015 0.3958 0.023 Uiso 1 1 calc R
C3 C -0.05907(4) -0.20898(13) 0.28758(5) 0.02110(19) Uani 1 1 d .
H3A H -0.0587 -0.3393 0.2826 0.025 Uiso 1 1 calc R
C4 C -0.10221(4) -0.10223(13) 0.22518(5) 0.01967(19) Uani 1 1 d .
C5 C -0.10199(5) 0.09038(14) 0.23627(5) 0.0235(2) Uani 1 1 d .
H5A H -0.1306 0.1662 0.1959 0.028 Uiso 1 1 calc R
C6 C -0.06090(5) 0.17028(13) 0.30478(5) 0.0224(2) Uani 1 1 d .
H6A H -0.0622 0.3001 0.3108 0.027 Uiso 1 1 calc R
C7 C 0.02549(4) 0.15562(12) 0.43549(5) 0.01718(18) Uani 1 1 d .
H7A H 0.0207 0.2844 0.4407 0.021 Uiso 1 1 calc R
C8 C 0.11137(4) 0.16324(12) 0.55626(5) 0.01675(18) Uani 1 1 d .
C9 C 0.10491(4) 0.35794(13) 0.56464(5) 0.02067(19) Uani 1 1 d .
C10 C 0.15797(4) 0.06499(12) 0.61414(5) 0.01743(18) Uani 1 1 d .
C11 C 0.20182(4) 0.15911(13) 0.68214(5) 0.0213(2) Uani 1 1 d .
C12 C -0.17440(5) -0.07020(15) 0.08749(5) 0.0255(2) Uani 1 1 d .
H12A H -0.1787 -0.1447 0.0422 0.031 Uiso 1 1 calc R
H12B H -0.1471 0.0377 0.0901 0.031 Uiso 1 1 calc R
C13 C -0.15340(5) -0.37974(14) 0.14863(6) 0.0251(2) Uani 1 1 d .
H13A H -0.1983 -0.4030 0.1114 0.030 Uiso 1 1 calc R
H13B H -0.1477 -0.4318 0.1989 0.030 Uiso 1 1 calc R
C14 C -0.10831(6) -0.47852(15) 0.12118(7) 0.0311(2) Uani 1 1 d .
H14A H -0.1213 -0.6080 0.1103 0.047 Uiso 1 1 calc R
H14B H -0.0643 -0.4720 0.1613 0.047 Uiso 1 1 calc R
H14C H -0.1104 -0.4192 0.0742 0.047 Uiso 1 1 calc R
C15 C -0.24059(5) -0.00231(16) 0.07592(6) 0.0323(2) Uani 1 1 d .
H15A H -0.2590 0.0732 0.0291 0.048 Uiso 1 1 calc R
H15B H -0.2368 0.0720 0.1204 0.048 Uiso 1 1 calc R
H15C H -0.2686 -0.1083 0.0707 0.048 Uiso 1 1 calc R

loop_
_atom_site_aniso_label
_atom_site_aniso_U_11
_atom_site_aniso_U_22
_atom_site_aniso_U_33
_atom_site_aniso_U_23
_atom_site_aniso_U_13
_atom_site_aniso_U_12
N1 0.0164(3) 0.0175(3) 0.0143(3) -0.0021(2) 0.0043(3) -0.0010(2)
N2 0.0322(4) 0.0196(4) 0.0308(4) -0.0038(3) 0.0069(4) -0.0010(3)
N3 0.0315(4) 0.0301(5) 0.0223(4) -0.0036(3) 0.0029(3) -0.0073(3)
N4 0.0228(4) 0.0178(4) 0.0176(4) -0.0001(3) 0.0011(3) 0.0014(3)
N5 0.0269(4) 0.0231(4) 0.0166(4) -0.0043(3) 0.0033(3) -0.0015(3)
C1 0.0168(4) 0.0188(4) 0.0147(4) -0.0014(3) 0.0048(3) -0.0009(3)
C2 0.0191(4) 0.0196(4) 0.0163(4) -0.0009(3) 0.0048(3) 0.0022(3)
C3 0.0232(4) 0.0188(4) 0.0191(4) -0.0029(3) 0.0068(3) 0.0015(3)
C4 0.0200(4) 0.0218(4) 0.0151(4) -0.0034(3) 0.0054(3) -0.0014(3)
C5 0.0249(4) 0.0210(4) 0.0169(4) 0.0004(3) 0.0012(3) 0.0001(3)
C6 0.0244(4) 0.0173(4) 0.0187(4) -0.0002(3) 0.0025(3) -0.0006(3)
C7 0.0168(4) 0.0168(4) 0.0158(4) -0.0012(3) 0.0047(3) -0.0007(3)
C8 0.0167(4) 0.0162(4) 0.0154(4) -0.0024(3) 0.0048(3) -0.0019(3)
C9 0.0209(4) 0.0191(4) 0.0187(4) -0.0022(3) 0.0051(3) -0.0023(3)
C10 0.0178(4) 0.0177(4) 0.0150(4) -0.0013(3) 0.0053(3) -0.0020(3)
C11 0.0220(4) 0.0210(4) 0.0178(4) 0.0005(3) 0.0052(3) -0.0022(3)
C12 0.0267(4) 0.0313(5) 0.0159(4) -0.0026(3) 0.0064(3) -0.0036(4)
C13 0.0265(4) 0.0244(4) 0.0221(4) -0.0064(3) 0.0079(4) -0.0054(3)
C14 0.0369(6) 0.0259(5) 0.0323(5) -0.0080(4) 0.0162(4) -0.0033(4)
C15 0.0277(5) 0.0350(6) 0.0269(5) -0.0009(4) 0.0044(4) 0.0009(4)

loop_
_atom_type_symbol
_atom_type_description
_atom_type_scat_dispersion_real
_atom_type_scat_dispersion_imag
_atom_type_scat_source
C C 0.0033 0.0016 'International Tables Vol C Tables 4.2.6.8 and 6.1.1.4'
H H 0.0000 0.0000 'International Tables Vol C Tables 4.2.6.8 and 6.1.1.4'
N N 0.0061 0.0033 'International Tables Vol C Tables 4.2.6.8 and 6.1.1.4'

loop_
_geom_angle_atom_site_label_1
_geom_angle_atom_site_label_2
_geom_angle_atom_site_label_3
_geom_angle
C7 N1 C8 119.89(8)
C10 N4 H4A 120.0
C10 N4 H4B 120.0
H4A N4 H4B 120.0
C4 N5 C12 121.32(8)
C4 N5 C13 122.04(8)
C12 N5 C13 116.60(7)
C6 C1 C2 117.68(8)
C6 C1 C7 119.41(8)
C2 C1 C7 122.91(8)
C3 C2 C1 121.35(8)
C3 C2 H2A 119.3
C1 C2 H2A 119.3
C2 C3 C4 121.13(8)
C2 C3 H3A 119.4
C4 C3 H3A 119.4
N5 C4 C5 120.93(8)
N5 C4 C3 121.93(8)
C5 C4 C3 117.14(8)
C6 C5 C4 121.05(8)
C6 C5 H5A 119.5
C4 C5 H5A 119.5
C5 C6 C1 121.63(9)
C5 C6 H6A 119.2
C1 C6 H6A 119.2
N1 C7 C1 122.33(8)
N1 C7 H7A 118.8
C1 C7 H7A 118.8
C10 C8 N1 118.04(8)
C10 C8 C9 120.17(8)
N1 C8 C9 121.76(8)
N2 C9 C8 174.87(10)
N4 C10 C8 123.56(8)
N4 C10 C11 116.74(8)
C8 C10 C11 119.68(8)
N3 C11 C10 178.03(10)
N5 C12 C15 113.57(8)
N5 C12 H12A 108.9
C15 C12 H12A 108.9
N5 C12 H12B 108.9
C15 C12 H12B 108.9
H12A C12 H12B 107.7
N5 C13 C14 112.95(8)
N5 C13 H13A 109.0
C14 C13 H13A 109.0
N5 C13 H13B 109.0
C14 C13 H13B 109.0
H13A C13 H13B 107.8
C13 C14 H14A 109.5
C13 C14 H14B 109.5
H14A C14 H14B 109.5
C13 C14 H14C 109.5
H14A C14 H14C 109.5
H14B C14 H14C 109.5
C12 C15 H15A 109.5
C12 C15 H15B 109.5
H15A C15 H15B 109.5
C12 C15 H15C 109.5
H15A C15 H15C 109.5
H15B C15 H15C 109.5

loop_
_geom_bond_atom_site_label_1
_geom_bond_atom_site_label_2
_geom_bond_distance
N1 C7 1.2945(11)
N1 C8 1.3884(10)
N2 C9 1.1492(13)
N3 C11 1.1441(13)
N4 C10 1.3573(11)
N4 H4A 0.8800
N4 H4B 0.8800
N5 C4 1.3681(11)
N5 C12 1.4570(13)
N5 C13 1.4603(13)
C1 C6 1.4001(12)
C1 C2 1.4025(12)
C1 C7 1.4422(11)
C2 C3 1.3793(12)
C2 H2A 0.9500
C3 C4 1.4175(12)
C3 H3A 0.9500
C4 C5 1.4119(13)
C5 C6 1.3795(12)
C5 H5A 0.9500
C6 H6A 0.9500
C7 H7A 0.9500
C8 C10 1.3713(12)
C8 C9 1.4351(12)
C10 C11 1.4384(12)
C12 C15 1.5216(15)
C12 H12A 0.9900
C12 H12B 0.9900
C13 C14 1.5221(15)
C13 H13A 0.9900
C13 H13B 0.9900
C14 H14A 0.9800
C14 H14B 0.9800
C14 H14C 0.9800
C15 H15A 0.9800
C15 H15B 0.9800
C15 H15C 0.9800

loop_
_geom_torsion_atom_site_label_1
_geom_torsion_atom_site_label_2
_geom_torsion_atom_site_label_3
_geom_torsion_atom_site_label_4
_geom_torsion
C6 C1 C2 C3 0.14(13)
C7 C1 C2 C3 -179.58(8)
C1 C2 C3 C4 1.24(14)
C12 N5 C4 C5 15.49(13)
C13 N5 C4 C5 -167.23(9)
C12 N5 C4 C3 -164.34(9)
C13 N5 C4 C3 12.94(13)
C2 C3 C4 N5 178.22(8)
C2 C3 C4 C5 -1.62(13)
N5 C4 C5 C6 -179.17(9)
C3 C4 C5 C6 0.67(14)
C4 C5 C6 C1 0.69(15)
C2 C1 C6 C5 -1.10(13)
C7 C1 C6 C5 178.63(9)
C8 N1 C7 C1 178.13(7)
C6 C1 C7 N1 -174.25(8)
C2 C1 C7 N1 5.47(13)
C7 N1 C8 C10 179.80(8)
C7 N1 C8 C9 1.58(12)
C10 C8 C9 N2 -176(62)
N1 C8 C9 N2 2.6(12)
N1 C8 C10 N4 1.22(13)
C9 C8 C10 N4 179.47(8)
N1 C8 C10 C11 179.55(7)
C9 C8 C10 C11 -2.20(13)
N4 C10 C11 N3 27(3)
C8 C10 C11 N3 -151(3)
C4 N5 C12 C15 -91.99(11)
C13 N5 C12 C15 90.58(11)
C4 N5 C13 C14 -92.63(11)
C12 N5 C13 C14 84.78(11)

loop_
_cod_related_entry_id
_cod_related_entry_database
_cod_related_entry_code
1 ChemSpider 2489643
